data_4072648
loop_
_publ_author_name
'Baber, R. Angharad'
'Haddow, Mairi F.'
'Middleton, Ann J.'
'Orpen, A. Guy'
'Pringle, Paul G.'
'Haynes, Anthony'
'Williams, Gary L.'
'Papp, Rainer'

_publ_section_title
;
 Ligand Stereoelectronic Effects in Complexes of Phospholanes,
 Phosphinanes, and Phosphepanes and Their Implications for
 Hydroformylation Catalysis
;
_journal_issue 3
_journal_name_full Organometallics
_journal_page_first 713
_journal_paper_doi 10.1021/om060912v
_journal_volume 26
_journal_year 2007
_chemical_formula_moiety 'C20 H26 Cl2 P2 Pt'
_chemical_formula_sum 'C20 H26 Cl2 P2 Pt'
_chemical_formula_weight 594.34
_chemical_name_systematic
; 
 ? 
;
_space_group_IT_number 15
_symmetry_cell_setting monoclinic
_symmetry_space_group_name_Hall '-C 2yc'
_symmetry_space_group_name_H-M 'C 1 2/c 1'
_atom_sites_solution_hydrogens geom
_atom_sites_solution_primary direct
_atom_sites_solution_secondary difmap
_audit_creation_method SHELXL-97
_cell_angle_alpha 90.00
_cell_angle_beta 106.441(4)
_cell_angle_gamma 90.00
_cell_formula_units_Z 4
_cell_length_a 16.511(4)
_cell_length_b 8.266(2)
_cell_length_c 16.101(4)
_cell_measurement_reflns_used 6440
_cell_measurement_temperature 173(2)
_cell_measurement_theta_max 27.402
_cell_measurement_theta_min 2.780
_cell_volume 2107.6(9)
_computing_cell_refinement 'Bruker SMART V5.054 (Bruker, 1998)'
_computing_data_collection 'Bruker SMART V5.054 (Bruker, 1998)'
_computing_data_reduction 'Bruker SAINT V6.02 (Bruker, 1999)'
_computing_molecular_graphics 'Bruker SHELXTL V6.14 (Bruker AXS, 2000-2003)'
_computing_publication_material 'Bruker SHELXTL V6.14 (Bruker AXS, 2000-2003)'
_computing_structure_refinement 'SHELXL V6.12 (Bruker 2001)'
_computing_structure_solution 'SHELXS V6.12 (Bruker 2001)'
_diffrn_ambient_temperature 173(2)
_diffrn_detector_area_resol_mean 8.2
_diffrn_measured_fraction_theta_full 0.999
_diffrn_measured_fraction_theta_max 0.999
_diffrn_measurement_device_type 'CCD area detector'
_diffrn_measurement_method 'omega scans'
_diffrn_radiation_monochromator graphite
_diffrn_radiation_source 'fine-focus sealed tube'
_diffrn_radiation_type MoK\a
_diffrn_radiation_wavelength 0.71073
_diffrn_reflns_av_R_equivalents 0.0358
_diffrn_reflns_av_sigmaI/netI 0.0299
_diffrn_reflns_limit_h_max 21
_diffrn_reflns_limit_h_min -21
_diffrn_reflns_limit_k_max 10
_diffrn_reflns_limit_k_min -10
_diffrn_reflns_limit_l_max 20
_diffrn_reflns_limit_l_min -20
_diffrn_reflns_number 10703
_diffrn_reflns_theta_full 27.48
_diffrn_reflns_theta_max 27.48
_diffrn_reflns_theta_min 2.57
_diffrn_standards_decay_% 0
_diffrn_standards_number 0
_exptl_absorpt_coefficient_mu 7.065
_exptl_absorpt_correction_T_max 0.700000
_exptl_absorpt_correction_T_min 0.458858
_exptl_absorpt_correction_type multi-scan
_exptl_absorpt_process_details 'SADABS V2.10 (Bruker, 2003)'
_exptl_crystal_colour colourless
_exptl_crystal_density_diffrn 1.873
_exptl_crystal_density_method 'not measured'
_exptl_crystal_description block
_exptl_crystal_F_000 1152
_exptl_crystal_size_max 0.05
_exptl_crystal_size_mid 0.05
_exptl_crystal_size_min 0.05
_refine_diff_density_max 1.282
_refine_diff_density_min -1.112
_refine_diff_density_rms 0.116
_refine_ls_extinction_method none
_refine_ls_goodness_of_fit_ref 1.017
_refine_ls_hydrogen_treatment constr
_refine_ls_matrix_type full
_refine_ls_number_parameters 114
_refine_ls_number_reflns 2411
_refine_ls_number_restraints 0
_refine_ls_restrained_S_all 1.017
_refine_ls_R_factor_all 0.0273
_refine_ls_R_factor_gt 0.0232
_refine_ls_shift/su_max 0.001
_refine_ls_shift/su_mean 0.000
_refine_ls_structure_factor_coef Fsqd
_refine_ls_weighting_details 'calc w=1/[\s^2^(Fo^2^)+(0.0235P)^2^+4.8816P] where P=(Fo^2^+2Fc^2^)/3'
_refine_ls_weighting_scheme calc
_refine_ls_wR_factor_gt 0.0487
_refine_ls_wR_factor_ref 0.0496
_reflns_number_gt 2245
_reflns_number_total 2411
_reflns_threshold_expression >2sigma(I)
_cod_data_source_file om060912vsi20061106_014644.cif
_cod_data_source_block 1a5_johnsad
_cod_original_cell_volume 2107.5(9)
_cod_original_sg_symbol_H-M 'C 2/c'
_cod_database_code 4072648

loop_
_symmetry_equiv_pos_as_xyz
'x, y, z'
'-x, y, -z+1/2'
'x+1/2, y+1/2, z'
'-x+1/2, y+1/2, -z+1/2'
'-x, -y, -z'
'x, -y, z-1/2'
'-x+1/2, -y+1/2, -z'
'x+1/2, -y+1/2, z-1/2'

loop_
_atom_site_label
_atom_site_type_symbol
_atom_site_fract_x
_atom_site_fract_y
_atom_site_fract_z
_atom_site_U_iso_or_equiv
_atom_site_adp_type
_atom_site_occupancy
_atom_site_symmetry_multiplicity
_atom_site_calc_flag
_atom_site_refinement_flags
Pt1 Pt 0.5000 -0.03350(2) 0.7500 0.01802(6) Uani 1 2 d S
P1 P 0.59830(5) 0.15362(10) 0.75069(5) 0.01781(18) Uani 1 1 d .
Cl1 Cl 0.40324(6) -0.23897(11) 0.76010(6) 0.0299(2) Uani 1 1 d .
C1 C 0.5980(2) 0.2120(4) 0.6414(2) 0.0215(7) Uani 1 1 d .
C2 C 0.5988(2) 0.3724(5) 0.6158(2) 0.0311(8) Uani 1 1 d .
H2 H 0.5997 0.4574 0.6558 0.037 Uiso 1 1 calc R
C3 C 0.5983(3) 0.4076(6) 0.5311(3) 0.0432(11) Uani 1 1 d .
H3 H 0.5987 0.5172 0.5135 0.052 Uiso 1 1 calc R
C4 C 0.5972(3) 0.2864(6) 0.4731(3) 0.0413(11) Uani 1 1 d .
H4 H 0.5968 0.3119 0.4155 0.050 Uiso 1 1 calc R
C5 C 0.5967(3) 0.1280(6) 0.4981(3) 0.0444(11) Uani 1 1 d .
H5 H 0.5962 0.0439 0.4577 0.053 Uiso 1 1 calc R
C6 C 0.5968(3) 0.0898(5) 0.5823(2) 0.0349(9) Uani 1 1 d .
H6 H 0.5960 -0.0202 0.5992 0.042 Uiso 1 1 calc R
C7 C 0.7085(2) 0.0971(5) 0.8074(2) 0.0275(8) Uani 1 1 d .
H7A H 0.7117 -0.0175 0.8260 0.033 Uiso 1 1 calc R
H7B H 0.7453 0.1123 0.7690 0.033 Uiso 1 1 calc R
C8 C 0.7354(2) 0.2084(5) 0.8853(2) 0.0286(8) Uani 1 1 d .
H8A H 0.7976 0.2206 0.9037 0.034 Uiso 1 1 calc R
H8B H 0.7176 0.1629 0.9343 0.034 Uiso 1 1 calc R
C9 C 0.6936(2) 0.3715(4) 0.8592(2) 0.0266(8) Uani 1 1 d .
H9A H 0.7194 0.4272 0.8186 0.032 Uiso 1 1 calc R
H9B H 0.7001 0.4409 0.9108 0.032 Uiso 1 1 calc R
C10 C 0.5997(2) 0.3374(4) 0.8152(2) 0.0224(7) Uani 1 1 d .
H10A H 0.5733 0.4290 0.7777 0.027 Uiso 1 1 calc R
H10B H 0.5689 0.3197 0.8590 0.027 Uiso 1 1 calc R

loop_
_atom_site_aniso_label
_atom_site_aniso_U_11
_atom_site_aniso_U_22
_atom_site_aniso_U_33
_atom_site_aniso_U_23
_atom_site_aniso_U_13
_atom_site_aniso_U_12
Pt1 0.02545(10) 0.01334(10) 0.01634(9) 0.000 0.00767(7) 0.000
P1 0.0204(4) 0.0169(4) 0.0171(4) -0.0012(3) 0.0068(3) 0.0005(3)
Cl1 0.0414(5) 0.0180(4) 0.0338(5) 0.0001(3) 0.0164(4) -0.0072(4)
C1 0.0182(16) 0.028(2) 0.0195(16) -0.0008(13) 0.0077(13) -0.0031(13)
C2 0.041(2) 0.027(2) 0.0250(18) -0.0010(15) 0.0102(16) -0.0111(16)
C3 0.058(3) 0.038(2) 0.031(2) 0.0061(19) 0.010(2) -0.021(2)
C4 0.051(3) 0.051(3) 0.0232(19) -0.0016(18) 0.0122(18) -0.022(2)
C5 0.060(3) 0.049(3) 0.027(2) -0.0070(19) 0.018(2) -0.007(2)
C6 0.050(2) 0.029(2) 0.031(2) 0.0002(17) 0.0197(18) 0.0029(18)
C7 0.0232(17) 0.0275(19) 0.0291(18) -0.0045(16) 0.0029(15) 0.0045(15)
C8 0.0275(18) 0.031(2) 0.0255(18) -0.0028(15) 0.0043(15) 0.0009(15)
C9 0.0296(19) 0.027(2) 0.0223(17) -0.0043(14) 0.0056(15) -0.0056(15)
C10 0.0235(17) 0.0226(18) 0.0219(16) -0.0048(13) 0.0079(14) -0.0022(13)

loop_
_atom_type_symbol
_atom_type_description
_atom_type_scat_dispersion_real
_atom_type_scat_dispersion_imag
_atom_type_scat_source
C C 0.0033 0.0016 'International Tables Vol C Tables 4.2.6.8 and 6.1.1.4'
H H 0.0000 0.0000 'International Tables Vol C Tables 4.2.6.8 and 6.1.1.4'
P P 0.1023 0.0942 'International Tables Vol C Tables 4.2.6.8 and 6.1.1.4'
Cl Cl 0.1484 0.1585 'International Tables Vol C Tables 4.2.6.8 and 6.1.1.4'
Pt Pt -1.7033 8.3905 'International Tables Vol C Tables 4.2.6.8 and 6.1.1.4'

loop_
_geom_angle_atom_site_label_1
_geom_angle_atom_site_label_2
_geom_angle_atom_site_label_3
_geom_angle
_geom_angle_site_symmetry_1
_geom_angle_site_symmetry_3
_geom_angle_publ_flag
P1 Pt1 P1 92.65(5) 2_656 . ?
P1 Pt1 Cl1 175.36(3) 2_656 2_656 ?
P1 Pt1 Cl1 89.64(4) . 2_656 ?
P1 Pt1 Cl1 89.63(4) 2_656 . ?
P1 Pt1 Cl1 175.36(3) . . ?
Cl1 Pt1 Cl1 88.38(5) 2_656 . ?
C1 P1 C10 108.87(16) . . yes
C1 P1 C7 106.05(16) . . yes
C10 P1 C7 94.42(16) . . yes
C1 P1 Pt1 111.95(11) . . ?
C10 P1 Pt1 117.82(12) . . ?
C7 P1 Pt1 115.99(14) . . ?
C6 C1 C2 119.4(3) . . ?
C6 C1 P1 117.8(3) . . ?
C2 C1 P1 122.8(3) . . ?
C1 C2 C3 119.5(4) . . ?
C1 C2 H2 120.3 . . ?
C3 C2 H2 120.3 . . ?
C4 C3 C2 120.8(4) . . ?
C4 C3 H3 119.6 . . ?
C2 C3 H3 119.6 . . ?
C3 C4 C5 120.0(4) . . ?
C3 C4 H4 120.0 . . ?
C5 C4 H4 120.0 . . ?
C4 C5 C6 120.2(4) . . ?
C4 C5 H5 119.9 . . ?
C6 C5 H5 119.9 . . ?
C1 C6 C5 120.1(4) . . ?
C1 C6 H6 120.0 . . ?
C5 C6 H6 120.0 . . ?
C8 C7 P1 105.7(2) . . ?
C8 C7 H7A 110.6 . . ?
P1 C7 H7A 110.6 . . ?
C8 C7 H7B 110.6 . . ?
P1 C7 H7B 110.6 . . ?
H7A C7 H7B 108.7 . . ?
C7 C8 C9 107.8(3) . . ?
C7 C8 H8A 110.1 . . ?
C9 C8 H8A 110.1 . . ?
C7 C8 H8B 110.1 . . ?
C9 C8 H8B 110.1 . . ?
H8A C8 H8B 108.5 . . ?
C8 C9 C10 106.6(3) . . ?
C8 C9 H9A 110.4 . . ?
C10 C9 H9A 110.4 . . ?
C8 C9 H9B 110.4 . . ?
C10 C9 H9B 110.4 . . ?
H9A C9 H9B 108.6 . . ?
C9 C10 P1 105.1(2) . . ?
C9 C10 H10A 110.7 . . ?
P1 C10 H10A 110.7 . . ?
C9 C10 H10B 110.7 . . ?
P1 C10 H10B 110.7 . . ?
H10A C10 H10B 108.8 . . ?

loop_
_geom_bond_atom_site_label_1
_geom_bond_atom_site_label_2
_geom_bond_distance
_geom_bond_site_symmetry_2
_geom_bond_publ_flag
Pt1 P1 2.2397(9) 2_656 ?
Pt1 P1 2.2397(9) . yes
Pt1 Cl1 2.3685(10) 2_656 ?
Pt1 Cl1 2.3686(10) . yes
P1 C1 1.823(3) . yes
P1 C10 1.837(3) . yes
P1 C7 1.850(3) . yes
C1 C6 1.384(5) . ?
C1 C2 1.390(5) . ?
C2 C3 1.392(5) . ?
C2 H2 0.9500 . ?
C3 C4 1.366(6) . ?
C3 H3 0.9500 . ?
C4 C5 1.370(6) . ?
C4 H4 0.9500 . ?
C5 C6 1.392(6) . ?
C5 H5 0.9500 . ?
C6 H6 0.9500 . ?
C7 C8 1.518(5) . ?
C7 H7A 0.9900 . ?
C7 H7B 0.9900 . ?
C8 C9 1.518(5) . ?
C8 H8A 0.9900 . ?
C8 H8B 0.9900 . ?
C9 C10 1.537(5) . ?
C9 H9A 0.9900 . ?
C9 H9B 0.9900 . ?
C10 H10A 0.9900 . ?
C10 H10B 0.9900 . ?

loop_
_geom_torsion_atom_site_label_1
_geom_torsion_atom_site_label_2
_geom_torsion_atom_site_label_3
_geom_torsion_atom_site_label_4
_geom_torsion
_geom_torsion_site_symmetry_1
_geom_torsion_publ_flag
P1 Pt1 P1 C1 -89.45(12) 2_656 ?
Cl1 Pt1 P1 C1 86.51(12) 2_656 ?
P1 Pt1 P1 C10 37.92(12) 2_656 ?
Cl1 Pt1 P1 C10 -146.12(13) 2_656 ?
P1 Pt1 P1 C7 148.67(14) 2_656 yes
Cl1 Pt1 P1 C7 -35.37(13) 2_656 ?
C10 P1 C1 C6 -179.9(3) . ?
C7 P1 C1 C6 79.6(3) . ?
Pt1 P1 C1 C6 -47.8(3) . ?
C10 P1 C1 C2 0.1(3) . ?
C7 P1 C1 C2 -100.5(3) . ?
Pt1 P1 C1 C2 132.1(3) . ?
C6 C1 C2 C3 0.1(6) . ?
P1 C1 C2 C3 -179.8(3) . ?
C1 C2 C3 C4 -0.2(7) . ?
C2 C3 C4 C5 -0.1(7) . ?
C3 C4 C5 C6 0.4(7) . ?
C2 C1 C6 C5 0.2(6) . ?
P1 C1 C6 C5 -179.9(3) . ?
C4 C5 C6 C1 -0.4(7) . ?
C1 P1 C7 C8 121.5(3) . ?
C10 P1 C7 C8 10.4(3) . ?
Pt1 P1 C7 C8 -113.6(2) . ?
P1 C7 C8 C9 -35.0(4) . ?
C7 C8 C9 C10 48.9(4) . ?
C8 C9 C10 P1 -38.9(3) . ?
C1 P1 C10 C9 -92.4(3) . ?
C7 P1 C10 C9 16.2(3) . ?
Pt1 P1 C10 C9 138.8(2) . ?
